data_2310226
loop_
_publ_author_name
'Michel, D.J.'
'Ryba, E.'

_publ_section_title
;
 The crystal structure of Ho Zn2
;
_journal_name_full 'Acta Crystallographica (1,1948-23,1967)'
_journal_page_first 818
_journal_page_last 818
_journal_volume 21
_journal_year 1966
_chemical_formula_sum 'Ho Zn2'
_space_group_IT_number 74
_symmetry_space_group_name_Hall '-I 2b 2'
_symmetry_space_group_name_H-M 'I m m a'
_cell_angle_alpha 90
_cell_angle_beta 90
_cell_angle_gamma 90
_cell_formula_units_Z 4
_cell_length_a 4.456
_cell_length_b 7.039
_cell_length_c 7.641
_cell_volume 239.666
_citation_journal_id_ASTM ACCRA9
_cod_data_source_file Michel_ACCRA9_1966_741.cif
_cod_data_source_block Ho1Zn2
_cod_original_cell_volume 239.6659
_cod_original_formula_sum 'Ho1 Zn2'
_cod_database_code 2310226

loop_
_symmetry_equiv_pos_as_xyz
x,y,z
-x,-y+1/2,z
x,-y,-z
-x,y+1/2,-z
-x,-y,-z
x,y-1/2,-z
-x,y,z
x,-y-1/2,z
x+1/2,y+1/2,z+1/2
-x+1/2,-y+1,z+1/2
x+1/2,-y+1/2,-z+1/2
-x+1/2,y+1,-z+1/2
-x+1/2,-y+1/2,-z+1/2
x+1/2,y,-z+1/2
-x+1/2,y+1/2,z+1/2
x+1/2,-y,z+1/2

loop_
_atom_site_label
_atom_site_type_symbol
_atom_site_fract_x
_atom_site_fract_y
_atom_site_fract_z
_atom_site_occupancy
_atom_site_U_iso_or_equiv
Zn1 Zn 0 0.041 0.1663 1 0.0
Ho1 Ho 0 0.25 0.5281 1 0.0
